data_7035634
loop_
_publ_author_name
'Zhao, Yanxia'
'Liu, Yanyan'
'Wu, Biao'
'Yang, Xiao-Juan'

_publ_section_title
;
 Reactions of \a-diimine-aluminum complexes with sodium alkynides:
 versatile structures of aluminum \s-alkynide complexes.
;
_journal_issue 30
_journal_name_full 'Dalton transactions (Cambridge, England : 2003)'
_journal_page_first 13671
_journal_page_last 13680
_journal_paper_doi 10.1039/c5dt01693b
_journal_volume 44
_journal_year 2015
_chemical_formula_sum 'C49.5 H80 Al N2 Na O3 Si2'
_chemical_formula_weight 857.30
_chemical_name_systematic
; 
 ? 
;
_chemical_properties_physical 'Air-sensitive, Moisture-sensitive'
_space_group_IT_number 2
_symmetry_cell_setting triclinic
_symmetry_space_group_name_Hall '-P 1'
_symmetry_space_group_name_H-M 'P -1'
_atom_sites_solution_hydrogens geom
_atom_sites_solution_primary direct
_atom_sites_solution_secondary difmap
_audit_creation_method SHELXL-97
_audit_update_record
;
2015-01-19 deposited with the CCDC.
2015-06-18 downloaded from the CCDC.
;
_cell_angle_alpha 79.478(2)
_cell_angle_beta 86.486(2)
_cell_angle_gamma 89.329(2)
_cell_formula_units_Z 4
_cell_length_a 12.6090(17)
_cell_length_b 19.913(3)
_cell_length_c 21.881(3)
_cell_measurement_temperature 153(2)
_cell_volume 5391.4(13)
_computing_cell_refinement 'Bruker SMART'
_computing_data_collection 'Bruker SMART APEX II'
_computing_data_reduction 'Bruker SAINT'
_computing_molecular_graphics SHELXTL
_computing_publication_material SHELXTL
_computing_structure_refinement 'SHELXL-97 (Sheldrick, 2008)'
_computing_structure_solution 'SHELXS-97 (Sheldrick, 2008)'
_diffrn_ambient_temperature 153(2)
_diffrn_measured_fraction_theta_full 0.969
_diffrn_measured_fraction_theta_max 0.969
_diffrn_measurement_device_type 'Bruker APEX II area detector'
_diffrn_measurement_method '\w scan'
_diffrn_radiation_monochromator graphite
_diffrn_radiation_source 'fine-focus sealed tube'
_diffrn_radiation_type MoK\a
_diffrn_radiation_wavelength 0.71073
_diffrn_reflns_av_R_equivalents 0.0556
_diffrn_reflns_av_sigmaI/netI 0.1044
_diffrn_reflns_limit_h_max 14
_diffrn_reflns_limit_h_min -11
_diffrn_reflns_limit_k_max 23
_diffrn_reflns_limit_k_min -23
_diffrn_reflns_limit_l_max 26
_diffrn_reflns_limit_l_min -25
_diffrn_reflns_number 35871
_diffrn_reflns_theta_full 25.05
_diffrn_reflns_theta_max 25.05
_diffrn_reflns_theta_min 1.27
_exptl_absorpt_coefficient_mu 0.128
_exptl_absorpt_correction_T_max 0.9749
_exptl_absorpt_correction_T_min 0.9688
_exptl_absorpt_correction_type multi-scan
_exptl_absorpt_process_details SADABS
_exptl_crystal_colour yellow
_exptl_crystal_density_diffrn 1.056
_exptl_crystal_density_method 'not measured'
_exptl_crystal_description block
_exptl_crystal_F_000 1868
_exptl_crystal_size_max 0.25
_exptl_crystal_size_mid 0.25
_exptl_crystal_size_min 0.20
_refine_diff_density_max 0.759
_refine_diff_density_min -0.639
_refine_diff_density_rms 0.060
_refine_ls_extinction_method none
_refine_ls_goodness_of_fit_ref 1.007
_refine_ls_hydrogen_treatment constr
_refine_ls_matrix_type full
_refine_ls_number_parameters 1079
_refine_ls_number_reflns 18471
_refine_ls_number_restraints 0
_refine_ls_restrained_S_all 1.007
_refine_ls_R_factor_all 0.1292
_refine_ls_R_factor_gt 0.0650
_refine_ls_shift/su_max 0.002
_refine_ls_shift/su_mean 0.000
_refine_ls_structure_factor_coef Fsqd
_refine_ls_weighting_details 'calc w=1/[\s^2^(Fo^2^)+(0.0500P)^2^+6.0000P] where P=(Fo^2^+2Fc^2^)/3'
_refine_ls_weighting_scheme calc
_refine_ls_wR_factor_gt 0.1402
_refine_ls_wR_factor_ref 0.1736
_reflns_number_gt 10463
_reflns_number_total 18471
_reflns_threshold_expression >2sigma(I)
_cod_data_source_file c5dt01693b2.cif
_cod_data_source_block 4c
_cod_depositor_comments
;
The following automatic conversions were performed:

'_symmetry_cell_setting' value 'Triclinic' changed to 'triclinic'
according to
/usr/data/users/saulius/crontab/automatic-downloads/rss-feeds/RSC/lib/dictionaries/cif_core.dic
dictionary named 'cif_core.dic' version 2.4.2 from 2011-04-26.

'_exptl_absorpt_correction_type' value 'Multi-scan' changed to
'multi-scan' according to
/usr/data/users/saulius/crontab/automatic-downloads/rss-feeds/RSC/lib/dictionaries/cif_core.dic
dictionary named 'cif_core.dic' version 2.4.2 from 2011-04-26.

Automatic conversion script
Id: cif_fix_values 3271 2015-04-21 07:52:19Z andrius 

 Adding full bibliography for 7035630--7035642.cif.
;
_cod_original_sg_symbol_H-M 'P-1   '
_cod_database_code 7035634

loop_
_symmetry_equiv_pos_as_xyz
'x, y, z'
'-x, -y, -z'

loop_
_atom_site_label
_atom_site_type_symbol
_atom_site_fract_x
_atom_site_fract_y
_atom_site_fract_z
_atom_site_U_iso_or_equiv
_atom_site_adp_type
_atom_site_occupancy
_atom_site_symmetry_multiplicity
_atom_site_calc_flag
_atom_site_refinement_flags
Si1 Si 0.84777(9) 0.83637(6) 0.18968(5) 0.0398(3) Uani 1 1 d .
Si2 Si 0.65320(11) 0.72042(6) 0.53458(5) 0.0431(3) Uani 1 1 d .
Si3 Si 1.17736(10) 0.39422(6) -0.00729(5) 0.0430(3) Uani 1 1 d .
Si4 Si 1.08731(11) 0.12330(6) 0.30487(6) 0.0497(3) Uani 1 1 d .
Al2 Al 0.94533(9) 0.34560(5) 0.19091(5) 0.0250(3) Uani 1 1 d .
Al1 Al 0.50786(8) 0.78099(5) 0.32208(5) 0.0236(2) Uani 1 1 d .
Na1 Na 0.76833(12) 0.76409(7) 0.36830(7) 0.0369(4) Uani 1 1 d .
Na2 Na 1.16607(13) 0.25358(8) 0.15664(7) 0.0448(4) Uani 1 1 d .
O1 O 0.7956(3) 0.87147(15) 0.39564(16) 0.0621(9) Uani 1 1 d .
O2 O 0.9450(2) 0.72847(14) 0.36075(14) 0.0472(7) Uani 1 1 d .
O3 O 0.7768(2) 0.64210(13) 0.37920(13) 0.0437(7) Uani 1 1 d .
O4 O 1.0968(3) 0.16481(17) 0.11428(18) 0.0768(11) Uani 1 1 d .
O5 O 1.2787(2) 0.29535(16) 0.22547(15) 0.0550(8) Uani 1 1 d .
O6 O 1.3411(3) 0.25442(16) 0.11479(16) 0.0622(9) Uani 1 1 d .
N1 N 0.4089(2) 0.84970(13) 0.31154(13) 0.0253(7) Uani 1 1 d .
N2 N 0.4121(2) 0.72389(13) 0.29856(13) 0.0244(7) Uani 1 1 d .
N3 N 0.9195(2) 0.41773(14) 0.23107(13) 0.0256(7) Uani 1 1 d .
N4 N 0.8044(2) 0.34235(14) 0.17628(13) 0.0274(7) Uani 1 1 d .
C1 C 0.3158(3) 0.82670(18) 0.28856(16) 0.0286(8) Uani 1 1 d .
C2 C 0.3182(3) 0.76077(17) 0.28045(16) 0.0264(8) Uani 1 1 d .
C3 C 0.2290(3) 0.87763(19) 0.27016(19) 0.0417(10) Uani 1 1 d .
H3A H 0.1673 0.8539 0.2591 0.063 Uiso 1 1 calc R
H3B H 0.2548 0.9116 0.2343 0.063 Uiso 1 1 calc R
H3C H 0.2084 0.9005 0.3051 0.063 Uiso 1 1 calc R
C4 C 0.2337(3) 0.72577(19) 0.25220(18) 0.0365(9) Uani 1 1 d .
H4A H 0.1708 0.7552 0.2471 0.055 Uiso 1 1 calc R
H4B H 0.2146 0.6824 0.2796 0.055 Uiso 1 1 calc R
H4C H 0.2607 0.7169 0.2115 0.055 Uiso 1 1 calc R
C5 C 0.4132(3) 0.91359(17) 0.33215(18) 0.0308(9) Uani 1 1 d .
C6 C 0.4602(3) 0.96987(18) 0.2918(2) 0.0409(10) Uani 1 1 d .
C7 C 0.4758(4) 1.0300(2) 0.3151(3) 0.0563(13) Uani 1 1 d .
H7 H 0.5093 1.0681 0.2888 0.068 Uiso 1 1 calc R
C8 C 0.4435(4) 1.0347(2) 0.3751(3) 0.0622(14) Uani 1 1 d .
H8 H 0.4557 1.0755 0.3904 0.075 Uiso 1 1 calc R
C9 C 0.3937(4) 0.9806(2) 0.4131(2) 0.0568(13) Uani 1 1 d .
H9 H 0.3700 0.9847 0.4543 0.068 Uiso 1 1 calc R
C10 C 0.3771(3) 0.91946(19) 0.39260(19) 0.0411(10) Uani 1 1 d .
C11 C 0.4905(4) 0.9679(2) 0.2236(2) 0.0556(13) Uani 1 1 d .
H11 H 0.4736 0.9212 0.2162 0.067 Uiso 1 1 calc R
C12 C 0.6091(4) 0.9802(2) 0.2076(3) 0.0784(18) Uani 1 1 d .
H12A H 0.6277 1.0260 0.2139 0.118 Uiso 1 1 calc R
H12B H 0.6258 0.9764 0.1641 0.118 Uiso 1 1 calc R
H12C H 0.6499 0.9461 0.2347 0.118 Uiso 1 1 calc R
C13 C 0.4250(5) 1.0193(2) 0.1804(2) 0.0761(17) Uani 1 1 d .
H13A H 0.3491 1.0106 0.1911 0.114 Uiso 1 1 calc R
H13B H 0.4416 1.0143 0.1371 0.114 Uiso 1 1 calc R
H13C H 0.4422 1.0657 0.1854 0.114 Uiso 1 1 calc R
C14 C 0.3193(4) 0.8615(2) 0.4364(2) 0.0566(13) Uani 1 1 d .
H14 H 0.3239 0.8202 0.4164 0.068 Uiso 1 1 calc R
C15 C 0.2018(4) 0.8780(3) 0.4472(2) 0.0745(16) Uani 1 1 d .
H15A H 0.1950 0.9193 0.4656 0.112 Uiso 1 1 calc R
H15B H 0.1670 0.8397 0.4755 0.112 Uiso 1 1 calc R
H15C H 0.1680 0.8857 0.4073 0.112 Uiso 1 1 calc R
C16 C 0.3678(5) 0.8432(3) 0.4995(2) 0.0854(19) Uani 1 1 d .
H16A H 0.4443 0.8354 0.4933 0.128 Uiso 1 1 calc R
H16B H 0.3341 0.8017 0.5234 0.128 Uiso 1 1 calc R
H16C H 0.3563 0.8809 0.5225 0.128 Uiso 1 1 calc R
C17 C 0.4203(3) 0.65284(17) 0.29455(16) 0.0261(8) Uani 1 1 d .
C18 C 0.4011(3) 0.60314(17) 0.34860(17) 0.0305(9) Uani 1 1 d .
C19 C 0.4094(3) 0.53483(19) 0.3437(2) 0.0417(10) Uani 1 1 d .
H19 H 0.3950 0.5010 0.3798 0.050 Uiso 1 1 calc R
C20 C 0.4377(4) 0.5148(2) 0.2887(2) 0.0494(12) Uani 1 1 d .
H20 H 0.4423 0.4676 0.2868 0.059 Uiso 1 1 calc R
C21 C 0.4594(3) 0.5625(2) 0.2363(2) 0.0419(10) Uani 1 1 d .
H21 H 0.4798 0.5482 0.1982 0.050 Uiso 1 1 calc R
C22 C 0.4520(3) 0.63224(18) 0.23816(18) 0.0331(9) Uani 1 1 d .
C23 C 0.3716(3) 0.62347(18) 0.41089(17) 0.0347(9) Uani 1 1 d .
H23 H 0.4164 0.6639 0.4131 0.042 Uiso 1 1 calc R
C24 C 0.2571(4) 0.6462(2) 0.4172(2) 0.0543(12) Uani 1 1 d .
H24A H 0.2431 0.6833 0.3826 0.081 Uiso 1 1 calc R
H24B H 0.2442 0.6622 0.4567 0.081 Uiso 1 1 calc R
H24C H 0.2100 0.6076 0.4163 0.081 Uiso 1 1 calc R
C25 C 0.3958(4) 0.5687(2) 0.46702(19) 0.0592(14) Uani 1 1 d .
H25A H 0.3944 0.5893 0.5045 0.089 Uiso 1 1 calc R
H25B H 0.4664 0.5493 0.4600 0.089 Uiso 1 1 calc R
H25C H 0.3423 0.5325 0.4725 0.089 Uiso 1 1 calc R
C26 C 0.4827(3) 0.6837(2) 0.17911(17) 0.0384(10) Uani 1 1 d .
H26 H 0.4659 0.7305 0.1877 0.046 Uiso 1 1 calc R
C27 C 0.6024(4) 0.6804(2) 0.1632(2) 0.0549(13) Uani 1 1 d .
H27A H 0.6411 0.6889 0.1986 0.082 Uiso 1 1 calc R
H27B H 0.6218 0.7151 0.1265 0.082 Uiso 1 1 calc R
H27C H 0.6209 0.6350 0.1545 0.082 Uiso 1 1 calc R
C28 C 0.4208(4) 0.6734(2) 0.1235(2) 0.0622(14) Uani 1 1 d .
H28A H 0.4383 0.7101 0.0881 0.093 Uiso 1 1 calc R
H28B H 0.3444 0.6740 0.1347 0.093 Uiso 1 1 calc R
H28C H 0.4402 0.6293 0.1121 0.093 Uiso 1 1 calc R
C29 C 0.6434(3) 0.79701(17) 0.27101(17) 0.0277(8) Uani 1 1 d .
C30 C 0.7275(3) 0.81068(18) 0.24058(17) 0.0311(9) Uani 1 1 d .
C31 C 0.8093(4) 0.8693(3) 0.1092(2) 0.0670(15) Uani 1 1 d .
H31A H 0.7700 0.8339 0.0942 0.101 Uiso 1 1 calc R
H31B H 0.8733 0.8815 0.0819 0.101 Uiso 1 1 calc R
H31C H 0.7643 0.9097 0.1089 0.101 Uiso 1 1 calc R
C32 C 0.9164(4) 0.9038(2) 0.2211(2) 0.0675(15) Uani 1 1 d .
H32A H 0.8710 0.9444 0.2183 0.101 Uiso 1 1 calc R
H32B H 0.9836 0.9157 0.1967 0.101 Uiso 1 1 calc R
H32C H 0.9308 0.8868 0.2647 0.101 Uiso 1 1 calc R
C33 C 0.9361(4) 0.7613(2) 0.1895(2) 0.0585(13) Uani 1 1 d .
H33A H 0.9590 0.7450 0.2317 0.088 Uiso 1 1 calc R
H33B H 0.9985 0.7744 0.1611 0.088 Uiso 1 1 calc R
H33C H 0.8976 0.7249 0.1757 0.088 Uiso 1 1 calc R
C34 C 0.5622(3) 0.75741(17) 0.40669(18) 0.0289(9) Uani 1 1 d .
C35 C 0.6012(3) 0.74384(18) 0.45669(18) 0.0328(9) Uani 1 1 d .
C36 C 0.6366(4) 0.7930(2) 0.5766(2) 0.0586(13) Uani 1 1 d .
H36A H 0.6768 0.8324 0.5536 0.088 Uiso 1 1 calc R
H36B H 0.6631 0.7799 0.6183 0.088 Uiso 1 1 calc R
H36C H 0.5612 0.8050 0.5802 0.088 Uiso 1 1 calc R
C37 C 0.7952(5) 0.6992(4) 0.5252(3) 0.105(2) Uani 1 1 d .
H37A H 0.8037 0.6625 0.5010 0.157 Uiso 1 1 calc R
H37B H 0.8233 0.6843 0.5662 0.157 Uiso 1 1 calc R
H37C H 0.8342 0.7397 0.5032 0.157 Uiso 1 1 calc R
C38 C 0.5756(6) 0.6470(3) 0.5771(2) 0.108(3) Uani 1 1 d .
H38A H 0.5016 0.6610 0.5837 0.163 Uiso 1 1 calc R
H38B H 0.6055 0.6307 0.6174 0.163 Uiso 1 1 calc R
H38C H 0.5783 0.6102 0.5527 0.163 Uiso 1 1 calc R
C39 C 0.7111(5) 0.9192(3) 0.3805(3) 0.101(2) Uani 1 1 d .
H39A H 0.7159 0.9375 0.3352 0.121 Uiso 1 1 calc R
H39B H 0.6419 0.8957 0.3912 0.121 Uiso 1 1 calc R
C40 C 0.7172(6) 0.9714(3) 0.4125(4) 0.124(3) Uani 1 1 d .
H40A H 0.6540 0.9709 0.4417 0.149 Uiso 1 1 calc R
H40B H 0.7187 1.0156 0.3831 0.149 Uiso 1 1 calc R
C41 C 0.8133(5) 0.9639(3) 0.4470(3) 0.0817(18) Uani 1 1 d .
H41A H 0.7956 0.9557 0.4925 0.098 Uiso 1 1 calc R
H41B H 0.8584 1.0051 0.4356 0.098 Uiso 1 1 calc R
C42 C 0.8684(4) 0.9025(2) 0.4276(3) 0.0689(15) Uani 1 1 d .
H42A H 0.9326 0.9169 0.4003 0.083 Uiso 1 1 calc R
H42B H 0.8900 0.8701 0.4647 0.083 Uiso 1 1 calc R
C43 C 0.6867(4) 0.6038(2) 0.3681(2) 0.0580(13) Uani 1 1 d .
H43A H 0.6757 0.6121 0.3234 0.087 Uiso 1 1 calc R
H43B H 0.6234 0.6180 0.3907 0.087 Uiso 1 1 calc R
H43C H 0.6994 0.5550 0.3825 0.087 Uiso 1 1 calc R
C44 C 0.8713(3) 0.6229(2) 0.3487(2) 0.0501(12) Uani 1 1 d .
H44A H 0.8689 0.6378 0.3031 0.060 Uiso 1 1 calc R
H44B H 0.8797 0.5726 0.3578 0.060 Uiso 1 1 calc R
C45 C 0.9620(4) 0.6560(2) 0.3720(2) 0.0514(12) Uani 1 1 d .
H45A H 0.9670 0.6389 0.4171 0.062 Uiso 1 1 calc R
H45B H 1.0293 0.6452 0.3501 0.062 Uiso 1 1 calc R
C46 C 1.0290(3) 0.7643(2) 0.3820(2) 0.0549(13) Uani 1 1 d .
H46A H 1.0367 0.7469 0.4264 0.082 Uiso 1 1 calc R
H46B H 1.0123 0.8132 0.3757 0.082 Uiso 1 1 calc R
H46C H 1.0956 0.7573 0.3584 0.082 Uiso 1 1 calc R
C47 C 0.8106(3) 0.43680(17) 0.22610(16) 0.0269(8) Uani 1 1 d .
C48 C 0.7503(3) 0.39782(17) 0.19726(16) 0.0279(8) Uani 1 1 d .
C49 C 0.7746(3) 0.5033(2) 0.2430(2) 0.0439(11) Uani 1 1 d .
H49A H 0.7977 0.5409 0.2096 0.066 Uiso 1 1 calc R
H49B H 0.8057 0.5089 0.2818 0.066 Uiso 1 1 calc R
H49C H 0.6970 0.5035 0.2489 0.066 Uiso 1 1 calc R
C50 C 0.6390(3) 0.4148(2) 0.1795(2) 0.0429(10) Uani 1 1 d .
H50A H 0.6022 0.4375 0.2109 0.064 Uiso 1 1 calc R
H50B H 0.6012 0.3728 0.1771 0.064 Uiso 1 1 calc R
H50C H 0.6407 0.4454 0.1389 0.064 Uiso 1 1 calc R
C51 C 0.9777(3) 0.43961(17) 0.27743(16) 0.0267(8) Uani 1 1 d .
C52 C 0.9581(3) 0.41106(18) 0.34100(17) 0.0337(9) Uani 1 1 d .
C53 C 1.0197(4) 0.4327(2) 0.3848(2) 0.0463(11) Uani 1 1 d .
H53 H 1.0053 0.4150 0.4278 0.056 Uiso 1 1 calc R
C54 C 1.1010(4) 0.4790(2) 0.3668(2) 0.0481(11) Uani 1 1 d .
H54 H 1.1433 0.4921 0.3971 0.058 Uiso 1 1 calc R
C55 C 1.1206(3) 0.50637(19) 0.3046(2) 0.0414(10) Uani 1 1 d .
H55 H 1.1765 0.5385 0.2925 0.050 Uiso 1 1 calc R
C56 C 1.0599(3) 0.48788(17) 0.25919(18) 0.0323(9) Uani 1 1 d .
C57 C 0.8726(3) 0.3575(2) 0.36224(18) 0.0428(11) Uani 1 1 d .
H57 H 0.8464 0.3433 0.3243 0.051 Uiso 1 1 calc R
C58 C 0.9160(4) 0.2942(2) 0.4029(2) 0.0616(14) Uani 1 1 d .
H58A H 0.9782 0.2774 0.3812 0.092 Uiso 1 1 calc R
H58B H 0.8611 0.2587 0.4116 0.092 Uiso 1 1 calc R
H58C H 0.9365 0.3058 0.4422 0.092 Uiso 1 1 calc R
C59 C 0.7778(4) 0.3864(3) 0.3965(2) 0.0726(16) Uani 1 1 d .
H59A H 0.8029 0.4058 0.4311 0.109 Uiso 1 1 calc R
H59B H 0.7269 0.3497 0.4128 0.109 Uiso 1 1 calc R
H59C H 0.7432 0.4222 0.3676 0.109 Uiso 1 1 calc R
C60 C 1.0805(3) 0.52256(18) 0.19174(18) 0.0368(10) Uani 1 1 d .
H60 H 1.0334 0.5004 0.1661 0.044 Uiso 1 1 calc R
C61 C 1.0492(4) 0.5972(2) 0.1840(2) 0.0630(14) Uani 1 1 d .
H61A H 0.9758 0.6009 0.2006 0.095 Uiso 1 1 calc R
H61B H 1.0549 0.6179 0.1397 0.095 Uiso 1 1 calc R
H61C H 1.0967 0.6210 0.2067 0.095 Uiso 1 1 calc R
C62 C 1.1952(4) 0.5147(3) 0.1668(2) 0.0774(17) Uani 1 1 d .
H62A H 1.2435 0.5363 0.1909 0.116 Uiso 1 1 calc R
H62B H 1.2030 0.5368 0.1229 0.116 Uiso 1 1 calc R
H62C H 1.2126 0.4661 0.1706 0.116 Uiso 1 1 calc R
C63 C 0.7477(3) 0.28711(17) 0.15966(17) 0.0269(8) Uani 1 1 d .
C64 C 0.7111(3) 0.23232(19) 0.20607(18) 0.0361(10) Uani 1 1 d .
C65 C 0.6663(3) 0.17621(19) 0.1876(2) 0.0430(11) Uani 1 1 d .
H65 H 0.6412 0.1390 0.2184 0.052 Uiso 1 1 calc R
C66 C 0.6574(3) 0.1732(2) 0.1260(2) 0.0447(11) Uani 1 1 d .
H66 H 0.6278 0.1339 0.1147 0.054 Uiso 1 1 calc R
C67 C 0.6912(3) 0.2271(2) 0.08073(19) 0.0388(10) Uani 1 1 d .
H67 H 0.6841 0.2251 0.0381 0.047 Uiso 1 1 calc R
C68 C 0.7359(3) 0.28499(19) 0.09687(17) 0.0333(9) Uani 1 1 d .
C69 C 0.7198(4) 0.2327(2) 0.27475(18) 0.0482(12) Uani 1 1 d .
H69 H 0.7767 0.2661 0.2781 0.058 Uiso 1 1 calc R
C70 C 0.6173(5) 0.2579(3) 0.3034(2) 0.0808(18) Uani 1 1 d .
H70A H 0.6016 0.3042 0.2816 0.121 Uiso 1 1 calc R
H70B H 0.6254 0.2586 0.3475 0.121 Uiso 1 1 calc R
H70C H 0.5589 0.2273 0.2994 0.121 Uiso 1 1 calc R
C71 C 0.7510(4) 0.1646(2) 0.3127(2) 0.0626(14) Uani 1 1 d .
H71A H 0.6912 0.1328 0.3172 0.094 Uiso 1 1 calc R
H71B H 0.7699 0.1712 0.3540 0.094 Uiso 1 1 calc R
H71C H 0.8122 0.1459 0.2916 0.094 Uiso 1 1 calc R
C72 C 0.7670(4) 0.3450(2) 0.04608(19) 0.0540(13) Uani 1 1 d .
H72 H 0.8022 0.3795 0.0661 0.065 Uiso 1 1 calc R
C73 C 0.8459(4) 0.3256(3) -0.0031(2) 0.0808(18) Uani 1 1 d .
H73A H 0.9086 0.3046 0.0169 0.121 Uiso 1 1 calc R
H73B H 0.8672 0.3666 -0.0332 0.121 Uiso 1 1 calc R
H73C H 0.8127 0.2931 -0.0247 0.121 Uiso 1 1 calc R
C74 C 0.6690(5) 0.3790(2) 0.0160(2) 0.0718(16) Uani 1 1 d .
H74A H 0.6333 0.3467 -0.0047 0.108 Uiso 1 1 calc R
H74B H 0.6907 0.4194 -0.0147 0.108 Uiso 1 1 calc R
H74C H 0.6202 0.3926 0.0482 0.108 Uiso 1 1 calc R
C75 C 1.0473(3) 0.36181(17) 0.11748(17) 0.0303(9) Uani 1 1 d .
C76 C 1.1053(3) 0.37260(18) 0.06975(18) 0.0355(9) Uani 1 1 d .
C77 C 1.1148(4) 0.4715(2) -0.0519(2) 0.0599(14) Uani 1 1 d .
H77A H 1.0421 0.4608 -0.0603 0.090 Uiso 1 1 calc R
H77B H 1.1561 0.4863 -0.0914 0.090 Uiso 1 1 calc R
H77C H 1.1134 0.5083 -0.0276 0.090 Uiso 1 1 calc R
C78 C 1.3199(4) 0.4108(3) 0.0018(2) 0.0626(14) Uani 1 1 d .
H78A H 1.3256 0.4466 0.0267 0.094 Uiso 1 1 calc R
H78B H 1.3560 0.4256 -0.0394 0.094 Uiso 1 1 calc R
H78C H 1.3531 0.3688 0.0228 0.094 Uiso 1 1 calc R
C79 C 1.1634(4) 0.3195(2) -0.0466(2) 0.0643(14) Uani 1 1 d .
H79A H 1.1961 0.2793 -0.0223 0.096 Uiso 1 1 calc R
H79B H 1.1988 0.3295 -0.0884 0.096 Uiso 1 1 calc R
H79C H 1.0878 0.3106 -0.0499 0.096 Uiso 1 1 calc R
C80 C 0.9998(3) 0.25912(19) 0.23862(17) 0.0313(9) Uani 1 1 d .
C81 C 1.0341(3) 0.20507(19) 0.26499(18) 0.0359(9) Uani 1 1 d .
C82 C 1.0734(6) 0.1213(3) 0.3899(2) 0.096(2) Uani 1 1 d .
H82A H 1.1115 0.1601 0.3999 0.144 Uiso 1 1 calc R
H82B H 1.1033 0.0786 0.4117 0.144 Uiso 1 1 calc R
H82C H 0.9980 0.1241 0.4030 0.144 Uiso 1 1 calc R
C83 C 1.0148(5) 0.0509(2) 0.2842(3) 0.0830(18) Uani 1 1 d .
H83A H 0.9405 0.0517 0.3000 0.125 Uiso 1 1 calc R
H83B H 1.0477 0.0078 0.3028 0.125 Uiso 1 1 calc R
H83C H 1.0179 0.0549 0.2388 0.125 Uiso 1 1 calc R
C84 C 1.2292(4) 0.1183(3) 0.2789(3) 0.091(2) Uani 1 1 d .
H84A H 1.2355 0.1197 0.2338 0.136 Uiso 1 1 calc R
H84B H 1.2596 0.0754 0.3002 0.136 Uiso 1 1 calc R
H84C H 1.2677 0.1569 0.2889 0.136 Uiso 1 1 calc R
C85 C 0.9847(6) 0.1714(3) 0.1053(4) 0.108(2) Uani 1 1 d .
H85A H 0.9454 0.1744 0.1453 0.130 Uiso 1 1 calc R
H85B H 0.9710 0.2137 0.0752 0.130 Uiso 1 1 calc R
C86 C 0.9505(7) 0.1157(4) 0.0831(5) 0.155(3) Uani 1 1 d .
H86A H 0.9205 0.1310 0.0421 0.187 Uiso 1 1 calc R
H86B H 0.8937 0.0921 0.1121 0.187 Uiso 1 1 calc R
C87 C 1.0369(7) 0.0694(4) 0.0770(5) 0.155(3) Uani 1 1 d .
H87A H 1.0434 0.0588 0.0344 0.187 Uiso 1 1 calc R
H87B H 1.0264 0.0263 0.1073 0.187 Uiso 1 1 calc R
C88 C 1.1347(6) 0.1067(3) 0.0900(3) 0.102(2) Uani 1 1 d .
H88A H 1.1771 0.0768 0.1207 0.123 Uiso 1 1 calc R
H88B H 1.1798 0.1210 0.0513 0.123 Uiso 1 1 calc R
C89 C 1.2409(4) 0.3337(2) 0.2712(2) 0.0608(13) Uani 1 1 d .
H89A H 1.2981 0.3390 0.2982 0.091 Uiso 1 1 calc R
H89B H 1.1811 0.3096 0.2962 0.091 Uiso 1 1 calc R
H89C H 1.2173 0.3788 0.2506 0.091 Uiso 1 1 calc R
C90 C 1.3702(4) 0.3213(3) 0.1911(3) 0.0817(18) Uani 1 1 d .
H90A H 1.4228 0.3323 0.2197 0.098 Uiso 1 1 calc R
H90B H 1.3530 0.3640 0.1626 0.098 Uiso 1 1 calc R
C91 C 1.4168(4) 0.2716(3) 0.1547(3) 0.0835(18) Uani 1 1 d .
H91A H 1.4807 0.2915 0.1297 0.100 Uiso 1 1 calc R
H91B H 1.4385 0.2299 0.1832 0.100 Uiso 1 1 calc R
C92 C 1.3861(4) 0.2150(3) 0.0718(3) 0.0731(16) Uani 1 1 d .
H92A H 1.4449 0.2403 0.0469 0.110 Uiso 1 1 calc R
H92B H 1.3317 0.2058 0.0443 0.110 Uiso 1 1 calc R
H92C H 1.4127 0.1717 0.0946 0.110 Uiso 1 1 calc R
C93 C 0.2991(12) 0.8811(4) 0.0768(4) 0.159(5) Uani 1 1 d G
C94 C 0.1878(8) 0.8801(6) 0.0871(6) 0.202(6) Uani 1 1 d .
H94A H 0.1614 0.8339 0.0880 0.302 Uiso 1 1 calc R
H94B H 0.1561 0.9119 0.0535 0.302 Uiso 1 1 calc R
H94C H 0.1684 0.8941 0.1270 0.302 Uiso 1 1 calc R
C95 C 0.3686(6) 0.8587(3) 0.1141(2) 0.102(2) Uani 1 1 d G
H95 H 0.3476 0.8367 0.1552 0.123 Uiso 1 1 calc R
C96 C 0.4760(5) 0.8657(2) 0.0957(3) 0.127(3) Uani 1 1 d G
H96 H 0.5279 0.8470 0.1238 0.152 Uiso 1 1 calc R
C97 C 0.5076(5) 0.8999(3) 0.0364(3) 0.162(5) Uani 1 1 d G
H97 H 0.5810 0.9047 0.0238 0.195 Uiso 1 1 calc R
C98 C 0.4317(6) 0.9272(2) -0.00471(18) 0.179(6) Uani 1 1 d G
H98 H 0.4533 0.9506 -0.0453 0.215 Uiso 1 1 calc R
C99 C 0.3243(6) 0.9202(3) 0.0136(3) 0.154(5) Uani 1 1 d G
H99 H 0.2705 0.9394 -0.0128 0.185 Uiso 1 1 calc R

loop_
_atom_site_aniso_label
_atom_site_aniso_U_11
_atom_site_aniso_U_22
_atom_site_aniso_U_33
_atom_site_aniso_U_23
_atom_site_aniso_U_13
_atom_site_aniso_U_12
Si1 0.0276(7) 0.0424(7) 0.0476(7) -0.0077(5) 0.0114(5) -0.0015(5)
Si2 0.0569(9) 0.0421(7) 0.0326(6) -0.0100(5) -0.0137(6) 0.0124(6)
Si3 0.0376(7) 0.0511(7) 0.0385(7) -0.0091(5) 0.0155(6) -0.0048(6)
Si4 0.0525(9) 0.0397(7) 0.0555(8) -0.0020(6) -0.0155(7) 0.0117(6)
Al2 0.0192(6) 0.0278(6) 0.0284(6) -0.0072(4) 0.0015(5) -0.0005(5)
Al1 0.0191(6) 0.0239(5) 0.0279(6) -0.0056(4) -0.0002(5) 0.0024(4)
Na1 0.0267(9) 0.0393(9) 0.0475(9) -0.0141(7) -0.0054(7) 0.0063(7)
Na2 0.0281(10) 0.0564(10) 0.0520(10) -0.0175(8) 0.0016(8) 0.0071(8)
O1 0.052(2) 0.0504(19) 0.095(3) -0.0362(17) -0.0254(19) 0.0128(16)
O2 0.0292(17) 0.0493(18) 0.069(2) -0.0248(14) -0.0093(15) 0.0052(14)
O3 0.0325(18) 0.0420(16) 0.0610(19) -0.0222(13) -0.0003(14) 0.0059(13)
O4 0.077(3) 0.065(2) 0.102(3) -0.047(2) -0.025(2) 0.020(2)
O5 0.0312(19) 0.071(2) 0.067(2) -0.0215(17) -0.0029(16) -0.0037(15)
O6 0.0317(19) 0.076(2) 0.081(2) -0.0241(18) 0.0055(17) 0.0106(16)
N1 0.0228(18) 0.0201(15) 0.0338(17) -0.0072(12) -0.0019(14) 0.0040(12)
N2 0.0180(17) 0.0278(16) 0.0276(16) -0.0061(12) -0.0006(13) 0.0038(13)
N3 0.0196(17) 0.0303(16) 0.0284(17) -0.0088(12) -0.0026(13) 0.0023(13)
N4 0.0196(17) 0.0308(16) 0.0330(18) -0.0102(13) 0.0033(14) -0.0018(13)
C1 0.020(2) 0.033(2) 0.032(2) -0.0035(16) -0.0015(16) 0.0043(16)
C2 0.017(2) 0.030(2) 0.032(2) -0.0036(15) -0.0040(16) 0.0026(15)
C3 0.031(3) 0.039(2) 0.054(3) -0.0051(19) -0.007(2) 0.0097(19)
C4 0.025(2) 0.041(2) 0.044(2) -0.0110(18) -0.0086(19) 0.0028(18)
C5 0.021(2) 0.027(2) 0.044(2) -0.0060(16) 0.0016(18) 0.0056(16)
C6 0.029(2) 0.026(2) 0.065(3) -0.0063(19) 0.004(2) 0.0101(17)
C7 0.034(3) 0.033(2) 0.102(4) -0.016(2) 0.013(3) -0.002(2)
C8 0.040(3) 0.043(3) 0.114(5) -0.043(3) -0.006(3) 0.005(2)
C9 0.056(3) 0.050(3) 0.071(3) -0.031(2) 0.001(3) 0.012(2)
C10 0.039(3) 0.035(2) 0.051(3) -0.0144(19) -0.001(2) 0.0073(19)
C11 0.058(3) 0.033(2) 0.068(3) 0.004(2) 0.024(3) 0.001(2)
C12 0.068(4) 0.039(3) 0.112(5) 0.013(3) 0.046(3) 0.007(3)
C13 0.089(5) 0.056(3) 0.072(4) 0.012(3) 0.015(3) 0.015(3)
C14 0.079(4) 0.046(3) 0.044(3) -0.013(2) 0.019(3) 0.012(2)
C15 0.069(4) 0.089(4) 0.065(4) -0.015(3) 0.005(3) -0.022(3)
C16 0.086(5) 0.113(5) 0.048(3) 0.002(3) 0.012(3) 0.043(4)
C17 0.017(2) 0.0288(19) 0.033(2) -0.0082(15) -0.0021(16) 0.0028(15)
C18 0.023(2) 0.027(2) 0.041(2) -0.0068(16) 0.0023(17) 0.0003(16)
C19 0.041(3) 0.031(2) 0.052(3) -0.0059(18) 0.004(2) 0.0031(19)
C20 0.048(3) 0.029(2) 0.073(3) -0.017(2) 0.006(2) 0.004(2)
C21 0.041(3) 0.041(2) 0.048(3) -0.021(2) 0.002(2) 0.002(2)
C22 0.026(2) 0.035(2) 0.042(2) -0.0164(17) -0.0009(18) 0.0015(17)
C23 0.033(2) 0.030(2) 0.039(2) -0.0029(16) 0.0007(19) -0.0052(18)
C24 0.047(3) 0.070(3) 0.044(3) -0.011(2) 0.005(2) 0.021(2)
C25 0.057(3) 0.074(3) 0.039(3) 0.006(2) 0.000(2) 0.018(3)
C26 0.046(3) 0.041(2) 0.030(2) -0.0138(17) 0.0043(19) -0.002(2)
C27 0.049(3) 0.062(3) 0.056(3) -0.023(2) 0.016(2) -0.011(2)
C28 0.075(4) 0.075(3) 0.039(3) -0.014(2) -0.009(3) 0.000(3)
C29 0.026(2) 0.0237(19) 0.035(2) -0.0094(15) -0.0042(18) 0.0028(16)
C30 0.024(2) 0.034(2) 0.036(2) -0.0091(16) -0.0019(18) 0.0036(17)
C31 0.054(4) 0.083(4) 0.055(3) 0.005(3) 0.010(3) 0.014(3)
C32 0.050(3) 0.061(3) 0.093(4) -0.023(3) 0.018(3) -0.024(3)
C33 0.041(3) 0.061(3) 0.073(3) -0.018(2) 0.012(3) 0.009(2)
C34 0.022(2) 0.0274(19) 0.039(2) -0.0119(16) 0.0033(18) 0.0032(16)
C35 0.033(2) 0.034(2) 0.034(2) -0.0119(17) -0.0068(19) 0.0043(17)
C36 0.068(4) 0.063(3) 0.050(3) -0.020(2) -0.013(3) -0.001(3)
C37 0.085(5) 0.177(7) 0.064(4) -0.050(4) -0.040(3) 0.082(5)
C38 0.205(8) 0.055(3) 0.061(4) 0.012(3) -0.038(4) -0.042(4)
C39 0.087(5) 0.062(4) 0.174(7) -0.054(4) -0.070(5) 0.032(3)
C40 0.145(7) 0.106(5) 0.152(7) -0.083(5) -0.093(6) 0.082(5)
C41 0.091(5) 0.069(4) 0.098(5) -0.045(3) -0.023(4) 0.021(3)
C42 0.063(4) 0.065(3) 0.091(4) -0.042(3) -0.021(3) 0.004(3)
C43 0.038(3) 0.052(3) 0.090(4) -0.033(3) 0.003(3) -0.004(2)
C44 0.036(3) 0.048(3) 0.072(3) -0.028(2) 0.003(2) 0.007(2)
C45 0.034(3) 0.048(3) 0.076(3) -0.023(2) -0.005(2) 0.015(2)
C46 0.032(3) 0.054(3) 0.084(4) -0.027(2) 0.000(2) 0.001(2)
C47 0.024(2) 0.0290(19) 0.028(2) -0.0070(15) 0.0027(16) 0.0027(16)
C48 0.022(2) 0.031(2) 0.031(2) -0.0075(15) 0.0007(17) 0.0056(16)
C49 0.034(3) 0.045(2) 0.058(3) -0.023(2) -0.007(2) 0.011(2)
C50 0.028(2) 0.051(3) 0.054(3) -0.021(2) -0.008(2) 0.006(2)
C51 0.023(2) 0.0280(19) 0.032(2) -0.0116(15) -0.0034(16) 0.0051(16)
C52 0.036(3) 0.034(2) 0.032(2) -0.0116(16) -0.0006(18) 0.0019(18)
C53 0.052(3) 0.053(3) 0.036(2) -0.0132(19) -0.003(2) 0.002(2)
C54 0.048(3) 0.053(3) 0.049(3) -0.021(2) -0.019(2) -0.001(2)
C55 0.036(3) 0.038(2) 0.053(3) -0.0130(19) -0.006(2) -0.0074(19)
C56 0.029(2) 0.027(2) 0.043(2) -0.0128(16) -0.0041(18) 0.0002(17)
C57 0.041(3) 0.056(3) 0.031(2) -0.0080(19) 0.003(2) -0.011(2)
C58 0.070(4) 0.057(3) 0.052(3) 0.005(2) 0.002(3) -0.012(3)
C59 0.051(4) 0.093(4) 0.068(4) -0.006(3) 0.022(3) -0.010(3)
C60 0.039(3) 0.033(2) 0.039(2) -0.0076(17) 0.0007(19) -0.0093(18)
C61 0.088(4) 0.042(3) 0.055(3) 0.001(2) -0.003(3) 0.004(3)
C62 0.054(4) 0.084(4) 0.080(4) 0.014(3) 0.020(3) 0.000(3)
C63 0.019(2) 0.0255(19) 0.037(2) -0.0097(15) 0.0029(17) -0.0012(15)
C64 0.030(2) 0.036(2) 0.040(2) -0.0050(17) 0.0077(19) -0.0045(18)
C65 0.046(3) 0.033(2) 0.048(3) -0.0043(18) 0.005(2) -0.016(2)
C66 0.042(3) 0.038(2) 0.058(3) -0.019(2) -0.001(2) -0.005(2)
C67 0.032(3) 0.049(2) 0.039(2) -0.0182(19) -0.0042(19) -0.005(2)
C68 0.028(2) 0.039(2) 0.033(2) -0.0078(17) -0.0022(18) -0.0056(18)
C69 0.053(3) 0.054(3) 0.035(2) -0.004(2) 0.007(2) -0.017(2)
C70 0.098(5) 0.096(4) 0.043(3) -0.006(3) 0.014(3) 0.020(4)
C71 0.057(3) 0.073(3) 0.053(3) 0.005(2) -0.006(3) -0.019(3)
C72 0.068(4) 0.062(3) 0.031(2) -0.001(2) -0.010(2) -0.027(3)
C73 0.060(4) 0.113(5) 0.056(3) 0.018(3) 0.003(3) -0.015(3)
C74 0.105(5) 0.065(3) 0.044(3) -0.002(2) -0.019(3) 0.013(3)
C75 0.025(2) 0.030(2) 0.036(2) -0.0081(16) 0.0015(18) 0.0015(16)
C76 0.029(2) 0.035(2) 0.043(2) -0.0086(17) 0.004(2) -0.0001(17)
C77 0.064(4) 0.068(3) 0.041(3) 0.006(2) 0.009(2) -0.004(3)
C78 0.042(3) 0.080(4) 0.063(3) -0.009(3) 0.015(2) -0.010(3)
C79 0.058(4) 0.080(4) 0.060(3) -0.033(3) 0.020(3) -0.002(3)
C80 0.023(2) 0.037(2) 0.035(2) -0.0087(17) 0.0012(17) 0.0005(17)
C81 0.028(2) 0.036(2) 0.045(2) -0.0077(18) -0.0081(19) -0.0023(18)
C82 0.150(7) 0.077(4) 0.056(4) 0.007(3) -0.028(4) 0.021(4)
C83 0.100(5) 0.044(3) 0.106(5) -0.007(3) -0.029(4) 0.005(3)
C84 0.062(4) 0.078(4) 0.128(5) -0.005(4) -0.019(4) 0.032(3)
C85 0.088(5) 0.105(5) 0.156(7) -0.072(5) -0.065(5) 0.029(4)
C86 0.112(6) 0.144(6) 0.248(7) -0.131(5) -0.032(5) 0.008(4)
C87 0.112(6) 0.144(6) 0.248(7) -0.131(5) -0.032(5) 0.008(4)
C88 0.109(6) 0.100(5) 0.110(5) -0.057(4) -0.007(4) 0.030(4)
C89 0.058(4) 0.070(3) 0.057(3) -0.019(3) -0.003(3) 0.001(3)
C90 0.038(3) 0.097(4) 0.117(5) -0.045(4) 0.015(3) -0.011(3)
C91 0.030(3) 0.108(5) 0.122(5) -0.053(4) 0.010(3) 0.001(3)
C92 0.050(4) 0.082(4) 0.088(4) -0.025(3) 0.013(3) 0.017(3)
C93 0.300(16) 0.084(5) 0.113(7) -0.046(5) -0.100(9) 0.040(7)
C94 0.085(7) 0.268(14) 0.299(16) -0.185(12) 0.013(8) 0.014(8)
C95 0.122(7) 0.091(5) 0.084(5) -0.003(4) 0.032(5) -0.002(5)
C96 0.200(11) 0.070(5) 0.111(6) -0.028(4) 0.028(6) -0.014(5)
C97 0.210(11) 0.124(7) 0.159(8) -0.079(6) 0.112(9) -0.071(7)
C98 0.338(18) 0.124(7) 0.078(6) 0.004(5) -0.090(8) -0.055(9)
C99 0.276(14) 0.125(7) 0.064(5) -0.039(4) 0.047(7) -0.096(8)

loop_
_atom_type_symbol
_atom_type_description
_atom_type_scat_dispersion_real
_atom_type_scat_dispersion_imag
_atom_type_scat_source
C C 0.0033 0.0016 'International Tables Vol C Tables 4.2.6.8 and 6.1.1.4'
H H 0.0000 0.0000 'International Tables Vol C Tables 4.2.6.8 and 6.1.1.4'
N N 0.0061 0.0033 'International Tables Vol C Tables 4.2.6.8 and 6.1.1.4'
Al Al 0.0645 0.0514 'International Tables Vol C Tables 4.2.6.8 and 6.1.1.4'
Si Si 0.0817 0.0704 'International Tables Vol C Tables 4.2.6.8 and 6.1.1.4'
Na Na 0.0362 0.0249 'International Tables Vol C Tables 4.2.6.8 and 6.1.1.4'
O O 0.0106 0.0060 'International Tables Vol C Tables 4.2.6.8 and 6.1.1.4'

loop_
_geom_angle_atom_site_label_1
_geom_angle_atom_site_label_2
_geom_angle_atom_site_label_3
_geom_angle
C30 Si1 C33 109.41(19)
C30 Si1 C31 109.5(2)
C33 Si1 C31 109.3(2)
C30 Si1 C32 108.0(2)
C33 Si1 C32 110.1(2)
C31 Si1 C32 110.6(2)
C38 Si2 C35 107.5(2)
C38 Si2 C37 111.7(3)
C35 Si2 C37 108.4(2)
C38 Si2 C36 109.4(3)
C35 Si2 C36 109.80(19)
C37 Si2 C36 109.9(3)
C76 Si3 C78 110.3(2)
C76 Si3 C77 108.4(2)
C78 Si3 C77 110.2(2)
C76 Si3 C79 106.79(19)
C78 Si3 C79 110.5(2)
C77 Si3 C79 110.6(2)
C81 Si4 C82 108.5(2)
C81 Si4 C84 108.1(2)
C82 Si4 C84 110.3(3)
C81 Si4 C83 110.3(2)
C82 Si4 C83 110.5(3)
C84 Si4 C83 109.1(3)
N4 Al2 N3 90.15(13)
N4 Al2 C75 117.16(15)
N3 Al2 C75 116.48(14)
N4 Al2 C80 113.52(15)
N3 Al2 C80 118.77(15)
C75 Al2 C80 101.66(15)
N4 Al2 Na2 134.58(10)
N3 Al2 Na2 135.26(11)
C75 Al2 Na2 50.30(11)
C80 Al2 Na2 51.42(11)
N2 Al1 N1 89.26(13)
N2 Al1 C29 117.10(14)
N1 Al1 C29 116.98(14)
N2 Al1 C34 118.77(14)
N1 Al1 C34 115.61(14)
C29 Al1 C34 100.32(15)
N2 Al1 Na1 134.88(10)
N1 Al1 Na1 135.85(10)
C29 Al1 Na1 50.56(11)
C34 Al1 Na1 49.83(11)
O2 Na1 O1 98.98(12)
O2 Na1 O3 69.82(10)
O1 Na1 O3 156.46(13)
O2 Na1 C34 157.49(12)
O1 Na1 C34 94.60(12)
O3 Na1 C34 90.83(11)
O2 Na1 C29 124.86(12)
O1 Na1 C29 101.88(12)
O3 Na1 C29 101.44(11)
C34 Na1 C29 68.87(12)
O2 Na1 C35 136.64(12)
O1 Na1 C35 88.32(12)
O3 Na1 C35 86.70(11)
C34 Na1 C35 25.72(10)
C29 Na1 C35 94.57(12)
O2 Na1 C30 101.74(12)
O1 Na1 C30 98.04(12)
O3 Na1 C30 104.42(11)
C34 Na1 C30 93.98(12)
C29 Na1 C30 25.23(10)
C35 Na1 C30 119.58(12)
O2 Na1 Al1 154.17(9)
O1 Na1 Al1 101.19(9)
O3 Na1 Al1 96.23(8)
C34 Na1 Al1 34.51(9)
C29 Na1 Al1 34.40(8)
C35 Na1 Al1 60.22(9)
C30 Na1 Al1 59.60(8)
O6 Na2 O4 99.88(14)
O6 Na2 O5 71.43(12)
O4 Na2 O5 151.73(14)
O6 Na2 C75 117.12(13)
O4 Na2 C75 105.47(13)
O5 Na2 C75 102.31(12)
O6 Na2 C80 160.40(14)
O4 Na2 C80 95.09(14)
O5 Na2 C80 89.43(12)
C75 Na2 C80 70.17(12)
O6 Na2 C81 143.17(14)
O4 Na2 C81 86.77(13)
O5 Na2 C81 85.61(12)
C75 Na2 C81 95.29(12)
C80 Na2 C81 25.18(10)
O6 Na2 C76 93.97(12)
O4 Na2 C76 102.04(13)
O5 Na2 C76 105.32(12)
C75 Na2 C76 25.11(10)
C80 Na2 C76 95.20(12)
C81 Na2 C76 120.22(12)
O6 Na2 C90 48.91(13)
O4 Na2 C90 146.15(15)
O5 Na2 C90 25.10(12)
C75 Na2 C90 101.68(15)
C80 Na2 C90 113.06(14)
C81 Na2 C90 110.58(14)
C76 Na2 C90 94.03(15)
O6 Na2 Al2 147.94(10)
O4 Na2 Al2 103.65(11)
O5 Na2 Al2 96.07(9)
C75 Na2 Al2 35.01(8)
C80 Na2 Al2 35.19(8)
C81 Na2 Al2 60.36(9)
C76 Na2 Al2 60.11(9)
C90 Na2 Al2 110.18(11)
C42 O1 C39 107.4(4)
C42 O1 Na1 138.4(3)
C39 O1 Na1 114.0(3)
C46 O2 C45 112.1(3)
C46 O2 Na1 121.8(2)
C45 O2 Na1 115.9(2)
C44 O3 C43 112.2(3)
C44 O3 Na1 110.0(2)
C43 O3 Na1 120.8(3)
C88 O4 C85 108.0(4)
C88 O4 Na2 138.3(4)
C85 O4 Na2 113.5(3)
C90 O5 C89 114.5(4)
C90 O5 Na2 108.0(3)
C89 O5 Na2 123.5(3)
C91 O6 C92 112.3(4)
C91 O6 Na2 113.7(3)
C92 O6 Na2 128.1(3)
C1 N1 C5 122.3(3)
C1 N1 Al1 110.0(2)
C5 N1 Al1 127.0(2)
C2 N2 C17 119.7(3)
C2 N2 Al1 109.8(2)
C17 N2 Al1 130.5(2)
C51 N3 C47 119.1(3)
C51 N3 Al2 129.2(2)
C47 N3 Al2 108.6(2)
C48 N4 C63 121.5(3)
C48 N4 Al2 109.4(2)
C63 N4 Al2 127.8(2)
C2 C1 N1 115.2(3)
C2 C1 C3 126.0(3)
N1 C1 C3 118.5(3)
C1 C2 N2 115.4(3)
C1 C2 C4 125.7(3)
N2 C2 C4 118.9(3)
C1 C3 H3A 109.5
C1 C3 H3B 109.5
H3A C3 H3B 109.5
C1 C3 H3C 109.5
H3A C3 H3C 109.5
H3B C3 H3C 109.5
C2 C4 H4A 109.5
C2 C4 H4B 109.5
H4A C4 H4B 109.5
C2 C4 H4C 109.5
H4A C4 H4C 109.5
H4B C4 H4C 109.5
C10 C5 C6 120.2(3)
C10 C5 N1 120.8(3)
C6 C5 N1 118.9(3)
C7 C6 C5 118.3(4)
C7 C6 C11 119.8(4)
C5 C6 C11 121.8(4)
C8 C7 C6 121.1(4)
C8 C7 H7 119.4
C6 C7 H7 119.4
C9 C8 C7 119.9(4)
C9 C8 H8 120.0
C7 C8 H8 120.0
C8 C9 C10 121.4(5)
C8 C9 H9 119.3
C10 C9 H9 119.3
C9 C10 C5 118.9(4)
C9 C10 C14 119.0(4)
C5 C10 C14 122.0(3)
C6 C11 C12 112.0(4)
C6 C11 C13 111.1(4)
C12 C11 C13 110.4(4)
C6 C11 H11 107.7
C12 C11 H11 107.7
C13 C11 H11 107.7
C11 C12 H12A 109.5
C11 C12 H12B 109.5
H12A C12 H12B 109.5
C11 C12 H12C 109.5
H12A C12 H12C 109.5
H12B C12 H12C 109.5
C11 C13 H13A 109.5
C11 C13 H13B 109.5
H13A C13 H13B 109.5
C11 C13 H13C 109.5
H13A C13 H13C 109.5
H13B C13 H13C 109.5
C10 C14 C16 113.2(5)
C10 C14 C15 111.6(4)
C16 C14 C15 108.6(4)
C10 C14 H14 107.8
C16 C14 H14 107.8
C15 C14 H14 107.8
C14 C15 H15A 109.5
C14 C15 H15B 109.5
H15A C15 H15B 109.5
C14 C15 H15C 109.5
H15A C15 H15C 109.5
H15B C15 H15C 109.5
C14 C16 H16A 109.5
C14 C16 H16B 109.5
H16A C16 H16B 109.5
C14 C16 H16C 109.5
H16A C16 H16C 109.5
H16B C16 H16C 109.5
C22 C17 C18 119.5(3)
C22 C17 N2 121.0(3)
C18 C17 N2 119.4(3)
C19 C18 C17 118.5(4)
C19 C18 C23 120.4(3)
C17 C18 C23 121.0(3)
C20 C19 C18 121.9(4)
C20 C19 H19 119.0
C18 C19 H19 119.0
C19 C20 C21 120.1(4)
C19 C20 H20 120.0
C21 C20 H20 120.0
C20 C21 C22 120.7(4)
C20 C21 H21 119.7
C22 C21 H21 119.7
C21 C22 C17 119.2(3)
C21 C22 C26 118.8(3)
C17 C22 C26 122.0(3)
C24 C23 C18 113.1(3)
C24 C23 C25 109.6(3)
C18 C23 C25 114.0(3)
C24 C23 H23 106.6
C18 C23 H23 106.6
C25 C23 H23 106.6
C23 C24 H24A 109.5
C23 C24 H24B 109.5
H24A C24 H24B 109.5
C23 C24 H24C 109.5
H24A C24 H24C 109.5
H24B C24 H24C 109.5
C23 C25 H25A 109.5
C23 C25 H25B 109.5
H25A C25 H25B 109.5
C23 C25 H25C 109.5
H25A C25 H25C 109.5
H25B C25 H25C 109.5
C22 C26 C27 110.1(3)
C22 C26 C28 112.7(3)
C27 C26 C28 110.3(3)
C22 C26 H26 107.9
C27 C26 H26 107.9
C28 C26 H26 107.9
C26 C27 H27A 109.5
C26 C27 H27B 109.5
H27A C27 H27B 109.5
C26 C27 H27C 109.5
H27A C27 H27C 109.5
H27B C27 H27C 109.5
C26 C28 H28A 109.5
C26 C28 H28B 109.5
H28A C28 H28B 109.5
C26 C28 H28C 109.5
H28A C28 H28C 109.5
H28B C28 H28C 109.5
C30 C29 Al1 176.1(3)
C30 C29 Na1 84.2(3)
Al1 C29 Na1 95.03(14)
C29 C30 Si1 175.0(3)
C29 C30 Na1 70.5(2)
Si1 C30 Na1 114.03(17)
Si1 C31 H31A 109.5
Si1 C31 H31B 109.5
H31A C31 H31B 109.5
Si1 C31 H31C 109.5
H31A C31 H31C 109.5
H31B C31 H31C 109.5
Si1 C32 H32A 109.5
Si1 C32 H32B 109.5
H32A C32 H32B 109.5
Si1 C32 H32C 109.5
H32A C32 H32C 109.5
H32B C32 H32C 109.5
Si1 C33 H33A 109.5
Si1 C33 H33B 109.5
H33A C33 H33B 109.5
Si1 C33 H33C 109.5
H33A C33 H33C 109.5
H33B C33 H33C 109.5
C35 C34 Al1 176.2(3)
C35 C34 Na1 80.5(3)
Al1 C34 Na1 95.67(14)
C34 C35 Si2 176.6(4)
C34 C35 Na1 73.7(2)
Si2 C35 Na1 109.32(18)
Si2 C36 H36A 109.5
Si2 C36 H36B 109.5
H36A C36 H36B 109.5
Si2 C36 H36C 109.5
H36A C36 H36C 109.5
H36B C36 H36C 109.5
Si2 C37 H37A 109.5
Si2 C37 H37B 109.5
H37A C37 H37B 109.5
Si2 C37 H37C 109.5
H37A C37 H37C 109.5
H37B C37 H37C 109.5
Si2 C38 H38A 109.5
Si2 C38 H38B 109.5
H38A C38 H38B 109.5
Si2 C38 H38C 109.5
H38A C38 H38C 109.5
H38B C38 H38C 109.5
C40 C39 O1 110.2(5)
C40 C39 H39A 109.6
O1 C39 H39A 109.6
C40 C39 H39B 109.6
O1 C39 H39B 109.6
H39A C39 H39B 108.1
C39 C40 C41 109.4(5)
C39 C40 H40A 109.8
C41 C40 H40A 109.8
C39 C40 H40B 109.8
C41 C40 H40B 109.8
H40A C40 H40B 108.2
C40 C41 C42 103.9(4)
C40 C41 H41A 111.0
C42 C41 H41A 111.0
C40 C41 H41B 111.0
C42 C41 H41B 111.0
H41A C41 H41B 109.0
O1 C42 C41 107.0(4)
O1 C42 H42A 110.3
C41 C42 H42A 110.3
O1 C42 H42B 110.3
C41 C42 H42B 110.3
H42A C42 H42B 108.6
O3 C43 H43A 109.5
O3 C43 H43B 109.5
H43A C43 H43B 109.5
O3 C43 H43C 109.5
H43A C43 H43C 109.5
H43B C43 H43C 109.5
O3 C44 C45 108.0(3)
O3 C44 H44A 110.1
C45 C44 H44A 110.1
O3 C44 H44B 110.1
C45 C44 H44B 110.1
H44A C44 H44B 108.4
O2 C45 C44 108.6(3)
O2 C45 H45A 110.0
C44 C45 H45A 110.0
O2 C45 H45B 110.0
C44 C45 H45B 110.0
H45A C45 H45B 108.3
O2 C46 H46A 109.5
O2 C46 H46B 109.5
H46A C46 H46B 109.5
O2 C46 H46C 109.5
H46A C46 H46C 109.5
H46B C46 H46C 109.5
C48 C47 N3 116.4(3)
C48 C47 C49 123.9(4)
N3 C47 C49 119.0(3)
C47 C48 N4 115.2(3)
C47 C48 C50 124.5(3)
N4 C48 C50 119.8(3)
C47 C49 H49A 109.5
C47 C49 H49B 109.5
H49A C49 H49B 109.5
C47 C49 H49C 109.5
H49A C49 H49C 109.5
H49B C49 H49C 109.5
C48 C50 H50A 109.5
C48 C50 H50B 109.5
H50A C50 H50B 109.5
C48 C50 H50C 109.5
H50A C50 H50C 109.5
H50B C50 H50C 109.5
C56 C51 C52 119.8(3)
C56 C51 N3 119.3(3)
C52 C51 N3 120.8(3)
C53 C52 C51 118.8(4)
C53 C52 C57 119.9(3)
C51 C52 C57 121.3(3)
C54 C53 C52 121.4(4)
C54 C53 H53 119.3
C52 C53 H53 119.3
C53 C54 C55 119.7(4)
C53 C54 H54 120.2
C55 C54 H54 120.2
C54 C55 C56 121.3(4)
C54 C55 H55 119.3
C56 C55 H55 119.3
C55 C56 C51 119.1(3)
C55 C56 C60 119.2(3)
C51 C56 C60 121.6(3)
C52 C57 C58 111.8(4)
C52 C57 C59 111.4(4)
C58 C57 C59 110.3(4)
C52 C57 H57 107.8
C58 C57 H57 107.8
C59 C57 H57 107.8
C57 C58 H58A 109.5
C57 C58 H58B 109.5
H58A C58 H58B 109.5
C57 C58 H58C 109.5
H58A C58 H58C 109.5
H58B C58 H58C 109.5
C57 C59 H59A 109.5
C57 C59 H59B 109.5
H59A C59 H59B 109.5
C57 C59 H59C 109.5
H59A C59 H59C 109.5
H59B C59 H59C 109.5
C61 C60 C56 110.0(3)
C61 C60 C62 110.9(4)
C56 C60 C62 113.3(4)
C61 C60 H60 107.5
C56 C60 H60 107.5
C62 C60 H60 107.5
C60 C61 H61A 109.5
C60 C61 H61B 109.5
H61A C61 H61B 109.5
C60 C61 H61C 109.5
H61A C61 H61C 109.5
H61B C61 H61C 109.5
C60 C62 H62A 109.5
C60 C62 H62B 109.5
H62A C62 H62B 109.5
C60 C62 H62C 109.5
H62A C62 H62C 109.5
H62B C62 H62C 109.5
C68 C63 C64 119.9(3)
C68 C63 N4 119.8(3)
C64 C63 N4 120.0(3)
C65 C64 C63 118.3(4)
C65 C64 C69 119.6(3)
C63 C64 C69 122.1(3)
C66 C65 C64 121.8(4)
C66 C65 H65 119.1
C64 C65 H65 119.1
C65 C66 C67 120.0(4)
C65 C66 H66 120.0
C67 C66 H66 120.0
C66 C67 C68 120.5(4)
C66 C67 H67 119.8
C68 C67 H67 119.8
C63 C68 C67 119.4(3)
C63 C68 C72 121.4(3)
C67 C68 C72 119.2(4)
C64 C69 C71 114.5(4)
C64 C69 C70 111.1(4)
C71 C69 C70 109.7(4)
C64 C69 H69 107.1
C71 C69 H69 107.1
C70 C69 H69 107.1
C69 C70 H70A 109.5
C69 C70 H70B 109.5
H70A C70 H70B 109.5
C69 C70 H70C 109.5
H70A C70 H70C 109.5
H70B C70 H70C 109.5
C69 C71 H71A 109.5
C69 C71 H71B 109.5
H71A C71 H71B 109.5
C69 C71 H71C 109.5
H71A C71 H71C 109.5
H71B C71 H71C 109.5
C68 C72 C73 112.7(4)
C68 C72 C74 111.0(4)
C73 C72 C74 110.5(4)
C68 C72 H72 107.5
C73 C72 H72 107.5
C74 C72 H72 107.5
C72 C73 H73A 109.5
C72 C73 H73B 109.5
H73A C73 H73B 109.5
C72 C73 H73C 109.5
H73A C73 H73C 109.5
H73B C73 H73C 109.5
C72 C74 H74A 109.5
C72 C74 H74B 109.5
H74A C74 H74B 109.5
C72 C74 H74C 109.5
H74A C74 H74C 109.5
H74B C74 H74C 109.5
C76 C75 Al2 176.1(4)
C76 C75 Na2 88.1(3)
Al2 C75 Na2 94.69(14)
C75 C76 Si3 172.5(4)
C75 C76 Na2 66.8(2)
Si3 C76 Na2 119.79(18)
Si3 C77 H77A 109.5
Si3 C77 H77B 109.5
H77A C77 H77B 109.5
Si3 C77 H77C 109.5
H77A C77 H77C 109.5
H77B C77 H77C 109.5
Si3 C78 H78A 109.5
Si3 C78 H78B 109.5
H78A C78 H78B 109.5
Si3 C78 H78C 109.5
H78A C78 H78C 109.5
H78B C78 H78C 109.5
Si3 C79 H79A 109.5
Si3 C79 H79B 109.5
H79A C79 H79B 109.5
Si3 C79 H79C 109.5
H79A C79 H79C 109.5
H79B C79 H79C 109.5
C81 C80 Al2 176.7(3)
C81 C80 Na2 84.2(3)
Al2 C80 Na2 93.40(14)
C80 C81 Si4 179.5(4)
C80 C81 Na2 70.6(2)
Si4 C81 Na2 108.98(18)
Si4 C82 H82A 109.5
Si4 C82 H82B 109.5
H82A C82 H82B 109.5
Si4 C82 H82C 109.5
H82A C82 H82C 109.5
H82B C82 H82C 109.5
Si4 C83 H83A 109.5
Si4 C83 H83B 109.5
H83A C83 H83B 109.5
Si4 C83 H83C 109.5
H83A C83 H83C 109.5
H83B C83 H83C 109.5
Si4 C84 H84A 109.5
Si4 C84 H84B 109.5
H84A C84 H84B 109.5
Si4 C84 H84C 109.5
H84A C84 H84C 109.5
H84B C84 H84C 109.5
C86 C85 O4 109.3(6)
C86 C85 H85A 109.8
O4 C85 H85A 109.8
C86 C85 H85B 109.8
O4 C85 H85B 109.8
H85A C85 H85B 108.3
C85 C86 C87 110.4(7)
C85 C86 H86A 109.6
C87 C86 H86A 109.6
C85 C86 H86B 109.6
C87 C86 H86B 109.6
H86A C86 H86B 108.1
C86 C87 C88 104.9(6)
C86 C87 H87A 110.8
C88 C87 H87A 110.8
C86 C87 H87B 110.8
C88 C87 H87B 110.8
H87A C87 H87B 108.8
O4 C88 C87 106.1(6)
O4 C88 H88A 110.5
C87 C88 H88A 110.5
O4 C88 H88B 110.5
C87 C88 H88B 110.5
H88A C88 H88B 108.7
O5 C89 H89A 109.5
O5 C89 H89B 109.5
H89A C89 H89B 109.5
O5 C89 H89C 109.5
H89A C89 H89C 109.5
H89B C89 H89C 109.5
O5 C90 C91 110.9(5)
O5 C90 Na2 46.9(2)
C91 C90 Na2 79.0(3)
O5 C90 H90A 109.5
C91 C90 H90A 109.5
Na2 C90 H90A 155.3
O5 C90 H90B 109.5
C91 C90 H90B 109.5
Na2 C90 H90B 89.9
H90A C90 H90B 108.0
O6 C91 C90 109.8(5)
O6 C91 H91A 109.7
C90 C91 H91A 109.7
O6 C91 H91B 109.7
C90 C91 H91B 109.7
H91A C91 H91B 108.2
O6 C92 H92A 109.5
O6 C92 H92B 109.5
H92A C92 H92B 109.5
O6 C92 H92C 109.5
H92A C92 H92C 109.5
H92B C92 H92C 109.5
C94 C93 C95 128.9(11)
C94 C93 C99 107.5(9)
C95 C93 C99 123.4(11)
C93 C94 H94A 109.5
C93 C94 H94B 109.5
H94A C94 H94B 109.5
C93 C94 H94C 109.5
H94A C94 H94C 109.5
H94B C94 H94C 109.5
C96 C95 C93 120.7(6)
C96 C95 H95 119.6
C93 C95 H95 119.6
C97 C96 C95 120.0
C97 C96 H96 120.0
C95 C96 H96 120.0
C98 C97 C96 120.0
C98 C97 H97 120.0
C96 C97 H97 120.0
C97 C98 C99 120.0
C97 C98 H98 120.0
C99 C98 H98 120.0
C98 C99 C93 115.7(5)
C98 C99 H99 122.1
C93 C99 H99 122.1

loop_
_geom_bond_atom_site_label_1
_geom_bond_atom_site_label_2
_geom_bond_distance
Si1 C30 1.845(4)
Si1 C33 1.854(4)
Si1 C31 1.856(5)
Si1 C32 1.860(5)
Si2 C38 1.840(5)
Si2 C35 1.842(4)
Si2 C37 1.843(6)
Si2 C36 1.853(4)
Si3 C76 1.846(4)
Si3 C78 1.859(5)
Si3 C77 1.861(5)
Si3 C79 1.865(5)
Si4 C81 1.841(4)
Si4 C82 1.850(5)
Si4 C84 1.852(6)
Si4 C83 1.855(5)
Al2 N4 1.829(3)
Al2 N3 1.832(3)
Al2 C75 1.977(4)
Al2 C80 1.982(4)
Al2 Na2 3.4341(19)
Al1 N2 1.827(3)
Al1 N1 1.834(3)
Al1 C29 1.980(4)
Al1 C34 1.987(4)
Al1 Na1 3.4900(19)
Na1 O2 2.335(3)
Na1 O1 2.358(3)
Na1 O3 2.399(3)
Na1 C34 2.680(4)
Na1 C29 2.706(4)
Na1 C35 2.753(4)
Na1 C30 2.856(4)
Na2 O6 2.337(3)
Na2 O4 2.341(4)
Na2 O5 2.392(3)
Na2 C75 2.651(4)
Na2 C80 2.689(4)
Na2 C81 2.836(4)
Na2 C76 2.883(4)
Na2 C90 3.115(6)
O1 C42 1.401(5)
O1 C39 1.432(6)
O2 C46 1.430(5)
O2 C45 1.434(5)
O3 C44 1.413(5)
O3 C43 1.434(5)
O4 C88 1.425(6)
O4 C85 1.439(7)
O5 C90 1.389(6)
O5 C89 1.421(5)
O6 C91 1.417(6)
O6 C92 1.420(5)
N1 C1 1.418(4)
N1 C5 1.428(4)
N2 C2 1.424(4)
N2 C17 1.436(4)
N3 C51 1.420(4)
N3 C47 1.426(4)
N4 C48 1.423(4)
N4 C63 1.432(4)
C1 C2 1.356(5)
C1 C3 1.506(5)
C2 C4 1.503(5)
C3 H3A 0.9800
C3 H3B 0.9800
C3 H3C 0.9800
C4 H4A 0.9800
C4 H4B 0.9800
C4 H4C 0.9800
C5 C10 1.397(5)
C5 C6 1.406(5)
C6 C7 1.405(6)
C6 C11 1.524(6)
C7 C8 1.371(7)
C7 H7 0.9500
C8 C9 1.368(6)
C8 H8 0.9500
C9 C10 1.394(6)
C9 H9 0.9500
C10 C14 1.520(6)
C11 C12 1.527(7)
C11 C13 1.531(6)
C11 H11 1.0000
C12 H12A 0.9800
C12 H12B 0.9800
C12 H12C 0.9800
C13 H13A 0.9800
C13 H13B 0.9800
C13 H13C 0.9800
C14 C16 1.527(7)
C14 C15 1.527(7)
C14 H14 1.0000
C15 H15A 0.9800
C15 H15B 0.9800
C15 H15C 0.9800
C16 H16A 0.9800
C16 H16B 0.9800
C16 H16C 0.9800
C17 C22 1.404(5)
C17 C18 1.407(5)
C18 C19 1.386(5)
C18 C23 1.515(5)
C19 C20 1.362(6)
C19 H19 0.9500
C20 C21 1.365(6)
C20 H20 0.9500
C21 C22 1.398(5)
C21 H21 0.9500
C22 C26 1.528(5)
C23 C24 1.513(6)
C23 C25 1.530(5)
C23 H23 1.0000
C24 H24A 0.9800
C24 H24B 0.9800
C24 H24C 0.9800
C25 H25A 0.9800
C25 H25B 0.9800
C25 H25C 0.9800
C26 C27 1.531(6)
C26 C28 1.531(6)
C26 H26 1.0000
C27 H27A 0.9800
C27 H27B 0.9800
C27 H27C 0.9800
C28 H28A 0.9800
C28 H28B 0.9800
C28 H28C 0.9800
C29 C30 1.223(5)
C31 H31A 0.9800
C31 H31B 0.9800
C31 H31C 0.9800
C32 H32A 0.9800
C32 H32B 0.9800
C32 H32C 0.9800
C33 H33A 0.9800
C33 H33B 0.9800
C33 H33C 0.9800
C34 C35 1.211(5)
C36 H36A 0.9800
C36 H36B 0.9800
C36 H36C 0.9800
C37 H37A 0.9800
C37 H37B 0.9800
C37 H37C 0.9800
C38 H38A 0.9800
C38 H38B 0.9800
C38 H38C 0.9800
C39 C40 1.360(7)
C39 H39A 0.9900
C39 H39B 0.9900
C40 C41 1.458(8)
C40 H40A 0.9900
C40 H40B 0.9900
C41 C42 1.513(7)
C41 H41A 0.9900
C41 H41B 0.9900
C42 H42A 0.9900
C42 H42B 0.9900
C43 H43A 0.9800
C43 H43B 0.9800
C43 H43C 0.9800
C44 C45 1.487(6)
C44 H44A 0.9900
C44 H44B 0.9900
C45 H45A 0.9900
C45 H45B 0.9900
C46 H46A 0.9800
C46 H46B 0.9800
C46 H46C 0.9800
C47 C48 1.353(5)
C47 C49 1.496(5)
C48 C50 1.497(5)
C49 H49A 0.9800
C49 H49B 0.9800
C49 H49C 0.9800
C50 H50A 0.9800
C50 H50B 0.9800
C50 H50C 0.9800
C51 C56 1.410(5)
C51 C52 1.411(5)
C52 C53 1.399(5)
C52 C57 1.516(5)
C53 C54 1.377(6)
C53 H53 0.9500
C54 C55 1.379(6)
C54 H54 0.9500
C55 C56 1.394(5)
C55 H55 0.9500
C56 C60 1.519(5)
C57 C58 1.520(6)
C57 C59 1.535(6)
C57 H57 1.0000
C58 H58A 0.9800
C58 H58B 0.9800
C58 H58C 0.9800
C59 H59A 0.9800
C59 H59B 0.9800
C59 H59C 0.9800
C60 C61 1.515(5)
C60 C62 1.531(6)
C60 H60 1.0000
C61 H61A 0.9800
C61 H61B 0.9800
C61 H61C 0.9800
C62 H62A 0.9800
C62 H62B 0.9800
C62 H62C 0.9800
C63 C68 1.399(5)
C63 C64 1.408(5)
C64 C65 1.393(5)
C64 C69 1.515(5)
C65 C66 1.370(5)
C65 H65 0.9500
C66 C67 1.373(5)
C66 H66 0.9500
C67 C68 1.400(5)
C67 H67 0.9500
C68 C72 1.513(5)
C69 C71 1.516(6)
C69 C70 1.521(7)
C69 H69 1.0000
C70 H70A 0.9800
C70 H70B 0.9800
C70 H70C 0.9800
C71 H71A 0.9800
C71 H71B 0.9800
C71 H71C 0.9800
C72 C73 1.519(7)
C72 C74 1.528(7)
C72 H72 1.0000
C73 H73A 0.9800
C73 H73B 0.9800
C73 H73C 0.9800
C74 H74A 0.9800
C74 H74B 0.9800
C74 H74C 0.9800
C75 C76 1.224(5)
C77 H77A 0.9800
C77 H77B 0.9800
C77 H77C 0.9800
C78 H78A 0.9800
C78 H78B 0.9800
C78 H78C 0.9800
C79 H79A 0.9800
C79 H79B 0.9800
C79 H79C 0.9800
C80 C81 1.213(5)
C82 H82A 0.9800
C82 H82B 0.9800
C82 H82C 0.9800
C83 H83A 0.9800
C83 H83B 0.9800
C83 H83C 0.9800
C84 H84A 0.9800
C84 H84B 0.9800
C84 H84C 0.9800
C85 C86 1.372(8)
C85 H85A 0.9900
C85 H85B 0.9900
C86 C87 1.436(10)
C86 H86A 0.9900
C86 H86B 0.9900
C87 C88 1.515(9)
C87 H87A 0.9900
C87 H87B 0.9900
C88 H88A 0.9900
C88 H88B 0.9900
C89 H89A 0.9800
C89 H89B 0.9800
C89 H89C 0.9800
C90 C91 1.475(7)
C90 H90A 0.9900
C90 H90B 0.9900
C91 H91A 0.9900
C91 H91B 0.9900
C92 H92A 0.9800
C92 H92B 0.9800
C92 H92C 0.9800
C93 C94 1.408(14)
C93 C95 1.256(10)
C93 C99 1.476(10)
C94 H94A 0.9800
C94 H94B 0.9800
C94 H94C 0.9800
C95 C96 1.3900
C95 H95 0.9500
C96 C97 1.3900
C96 H96 0.9500
C97 C98 1.3900
C97 H97 0.9500
C98 C99 1.3900
C98 H98 0.9500
C99 H99 0.9500
